data_7719199
loop_
_publ_author_name
'Kajal, ?'
'Kumar, Manish'
'Nayek, Hari Pada'

_publ_section_title
;
 Coordination clusters with a [Ni<sub>4</sub>O<sub>4</sub>] core as
 catalysts for &#x3b1;-alkylation of ketones with benzyl alcohols.
;
_journal_issue 35
_journal_name_full 'Dalton transactions (Cambridge, England : 2003)'
_journal_page_first 13326
_journal_page_last 13336
_journal_paper_doi 10.1039/d5dt00811e
_journal_volume 54
_journal_year 2025
_chemical_formula_sum 'C68 H74 N8 Ni4 O18'
_chemical_formula_weight 1526.19
_space_group_crystal_system monoclinic
_space_group_IT_number 14
_space_group_name_Hall '-P 2yn'
_space_group_name_H-M_alt 'P 1 21/n 1'
_atom_sites_solution_hydrogens mixed
_audit_creation_method SHELXL-2018/3
_audit_update_record
;
2025-07-16 deposited with the CCDC.	2025-08-01 downloaded from the CCDC.
;
_cell_angle_alpha 90
_cell_angle_beta 90.112(4)
_cell_angle_gamma 90
_cell_formula_units_Z 4
_cell_length_a 15.7450(6)
_cell_length_b 20.8017(11)
_cell_length_c 23.2854(11)
_cell_measurement_reflns_used 12946
_cell_measurement_temperature 293(2)
_cell_measurement_theta_max 27.4680
_cell_measurement_theta_min 2.1240
_cell_volume 7626.5(6)
_computing_cell_refinement 'CrysAlisPro 1.171.40.69a (Rigaku OD, 2020)'
_computing_data_collection 'CrysAlisPro 1.171.40.69a (Rigaku OD, 2020)'
_computing_data_reduction 'CrysAlisPro 1.171.40.69a (Rigaku OD, 2020)'
_computing_molecular_graphics 'Mercury 2023.2.0'
_computing_publication_material 'Mercury 2023.2.0'
_computing_structure_refinement 'SHELXL-2018/3 (Sheldrick, 2018)'
_computing_structure_solution 'SHELXT 2014/5 (Sheldrick, 2014)'
_diffrn_ambient_temperature 293(2)
_diffrn_measured_fraction_theta_full 0.999
_diffrn_measured_fraction_theta_max 0.985
_diffrn_measurement_device_type 'SuperNova, Single source at offset/far, EosS2'
_diffrn_radiation_type MoK\a
_diffrn_radiation_wavelength 0.71073
_diffrn_reflns_av_R_equivalents 0.0418
_diffrn_reflns_av_unetI/netI 0.0713
_diffrn_reflns_Laue_measured_fraction_full 0.999
_diffrn_reflns_Laue_measured_fraction_max 0.985
_diffrn_reflns_limit_h_max 20
_diffrn_reflns_limit_h_min -20
_diffrn_reflns_limit_k_max 25
_diffrn_reflns_limit_k_min -26
_diffrn_reflns_limit_l_max 26
_diffrn_reflns_limit_l_min -29
_diffrn_reflns_number 36678
_diffrn_reflns_point_group_measured_fraction_full 0.999
_diffrn_reflns_point_group_measured_fraction_max 0.985
_diffrn_reflns_theta_full 25.242
_diffrn_reflns_theta_max 26.999
_diffrn_reflns_theta_min 1.958
_diffrn_source 'micro-focus sealed X-ray tube'
_exptl_absorpt_coefficient_mu 1.041
_exptl_absorpt_correction_T_max 1.00000
_exptl_absorpt_correction_T_min 0.62489
_exptl_absorpt_correction_type multi-scan
_exptl_crystal_colour green
_exptl_crystal_density_diffrn 1.329
_exptl_crystal_description block
_exptl_crystal_F_000 3176
_exptl_crystal_size_max 0.13
_exptl_crystal_size_mid 0.12
_exptl_crystal_size_min 0.10
_refine_diff_density_max 1.369
_refine_diff_density_min -0.701
_refine_diff_density_rms 0.123
_refine_ls_extinction_method none
_refine_ls_goodness_of_fit_ref 1.048
_refine_ls_hydrogen_treatment constr
_refine_ls_matrix_type full
_refine_ls_number_parameters 880
_refine_ls_number_reflns 16402
_refine_ls_number_restraints 0
_refine_ls_restrained_S_all 1.048
_refine_ls_R_factor_all 0.1173
_refine_ls_R_factor_gt 0.0747
_refine_ls_shift/su_max 0.001
_refine_ls_shift/su_mean 0.000
_refine_ls_structure_factor_coef Fsqd
_refine_ls_weighting_details 'w=1/[\s^2^(Fo^2^)+(0.1494P)^2^] where P=(Fo^2^+2Fc^2^)/3'
_refine_ls_weighting_scheme calc
_refine_ls_wR_factor_gt 0.2221
_refine_ls_wR_factor_ref 0.2531
_reflns_Friedel_coverage 0.000
_reflns_number_gt 10560
_reflns_number_total 16402
_reflns_threshold_expression 'I > 2\s(I)'
_cod_data_source_file d5dt00811e2.cif
_cod_data_source_block 2
_cod_depositor_comments 'Adding full bibliography for 7719198--7719200.cif.'
_cod_original_sg_symbol_H-M 'P 21/n'
_cod_database_code 7719199
_shelx_shelxl_version_number 2018/3
_shelx_space_group_comment
;
The symmetry employed for this shelxl refinement is uniquely defined
by the following loop, which should always be used as a source of
symmetry information in preference to the above space-group names.
They are only intended as comments.
;

loop_
_space_group_symop_operation_xyz
'x, y, z'
'-x+1/2, y+1/2, -z+1/2'
'-x, -y, -z'
'x-1/2, -y-1/2, z-1/2'

loop_
_atom_site_label
_atom_site_type_symbol
_atom_site_fract_x
_atom_site_fract_y
_atom_site_fract_z
_atom_site_U_iso_or_equiv
_atom_site_adp_type
_atom_site_occupancy
_atom_site_site_symmetry_order
_atom_site_calc_flag
_atom_site_refinement_flags_posn
_atom_site_refinement_flags_adp
_atom_site_refinement_flags_occupancy
_atom_site_disorder_assembly
_atom_site_disorder_group
C1 C 0.3610(3) 0.6083(3) 0.38035(19) 0.0423(11) Uani 1 1 d . . . . .
C2 C 0.3155(4) 0.5527(3) 0.4057(2) 0.0478(12) Uani 1 1 d . . . . .
C3 C 0.3605(4) 0.4976(3) 0.4192(2) 0.0611(15) Uani 1 1 d . . . . .
H3 H 0.418625 0.495608 0.412587 0.073 Uiso 1 1 calc R U . . .
C4 C 0.3185(5) 0.4457(3) 0.4426(3) 0.0736(19) Uani 1 1 d . . . . .
H4 H 0.349299 0.409139 0.452362 0.088 Uiso 1 1 calc R U . . .
C5 C 0.2341(5) 0.4465(4) 0.4517(3) 0.079(2) Uani 1 1 d . . . . .
H5 H 0.206869 0.410446 0.466521 0.094 Uiso 1 1 calc R U . . .
C6 C 0.1884(4) 0.5010(3) 0.4390(3) 0.0711(18) Uani 1 1 d . . . . .
H6 H 0.130481 0.502304 0.446484 0.085 Uiso 1 1 calc R U . . .
C7 C 0.2279(4) 0.5537(3) 0.4152(2) 0.0597(15) Uani 1 1 d . . . . .
H7 H 0.196283 0.589862 0.405452 0.072 Uiso 1 1 calc R U . . .
C8 C 0.3338(3) 0.7694(2) 0.3477(2) 0.0388(10) Uani 1 1 d . . . . .
H8 H 0.277310 0.773493 0.358662 0.047 Uiso 1 1 calc R U . . .
C9 C 0.3750(3) 0.8248(2) 0.32192(18) 0.0350(10) Uani 1 1 d . . . . .
C10 C 0.3209(3) 0.8753(2) 0.30535(19) 0.0390(10) Uani 1 1 d . . . . .
H10 H 0.263288 0.871402 0.313339 0.047 Uiso 1 1 calc R U . . .
C11 C 0.3485(3) 0.9305(2) 0.27778(18) 0.0352(10) Uani 1 1 d . . . . .
C12 C 0.4347(3) 0.9330(3) 0.26550(19) 0.0407(11) Uani 1 1 d . . . . .
H12 H 0.455582 0.968958 0.246541 0.049 Uiso 1 1 calc R U . . .
C13 C 0.4915(3) 0.8841(2) 0.28017(19) 0.0372(10) Uani 1 1 d . . . . .
C14 C 0.4635(2) 0.8301(2) 0.31040(17) 0.0326(9) Uani 1 1 d . . . . .
C15 C 0.2862(3) 0.9843(3) 0.2642(2) 0.0458(12) Uani 1 1 d . . . . .
C16 C 0.2107(4) 0.9577(3) 0.2305(3) 0.0669(17) Uani 1 1 d . . . . .
H16A H 0.230125 0.940551 0.194572 0.100 Uiso 1 1 calc R U . . .
H16B H 0.170640 0.991627 0.223352 0.100 Uiso 1 1 calc R U . . .
H16C H 0.183817 0.924323 0.252320 0.100 Uiso 1 1 calc R U . . .
C17 C 0.2538(4) 1.0134(3) 0.3212(3) 0.0702(17) Uani 1 1 d . . . . .
H17A H 0.238814 0.979421 0.347113 0.105 Uiso 1 1 calc R U . . .
H17B H 0.204802 1.039613 0.313718 0.105 Uiso 1 1 calc R U . . .
H17C H 0.297693 1.039331 0.338076 0.105 Uiso 1 1 calc R U . . .
C18 C 0.3291(4) 1.0389(3) 0.2287(3) 0.0669(17) Uani 1 1 d . . . . .
H18A H 0.377926 1.054555 0.249094 0.100 Uiso 1 1 calc R U . . .
H18B H 0.289377 1.073383 0.223196 0.100 Uiso 1 1 calc R U . . .
H18C H 0.346274 1.022337 0.192077 0.100 Uiso 1 1 calc R U . . .
C19 C 0.5793(3) 0.8950(3) 0.2624(2) 0.0447(12) Uani 1 1 d . . . . .
H19 H 0.592945 0.935134 0.247465 0.054 Uiso 1 1 calc R U . . .
C20 C 0.7697(3) 0.8189(4) 0.2401(2) 0.0571(16) Uani 1 1 d . . . . .
C21 C 0.8573(4) 0.8318(4) 0.2167(3) 0.074(2) Uani 1 1 d . . . . .
C22 C 0.8822(4) 0.8919(5) 0.1966(3) 0.102(3) Uani 1 1 d . . . . .
H22 H 0.844183 0.926124 0.197615 0.123 Uiso 1 1 calc R U . . .
C23 C 0.9638(6) 0.9013(7) 0.1750(4) 0.137(5) Uani 1 1 d . . . . .
H23 H 0.980299 0.941873 0.162586 0.164 Uiso 1 1 calc R U . . .
C24 C 1.0174(9) 0.8533(11) 0.1720(8) 0.216(7) Uani 1 1 d . . . . .
H24 H 1.066711 0.858405 0.150530 0.259 Uiso 1 1 calc R U . . .
C25 C 1.0038(9) 0.7960(10) 0.1992(7) 0.216(7) Uani 1 1 d . . . . .
H25 H 1.047771 0.766964 0.205506 0.259 Uiso 1 1 calc R U . . .
C26 C 0.9136(6) 0.7818(7) 0.2186(7) 0.202(7) Uani 1 1 d . . . . .
H26 H 0.897459 0.741116 0.231208 0.243 Uiso 1 1 calc R U . . .
C27 C 0.4571(3) 0.9008(3) 0.43926(18) 0.0389(11) Uani 1 1 d . . . . .
C28 C 0.3811(3) 0.9406(3) 0.45529(18) 0.0398(11) Uani 1 1 d . . . . .
C29 C 0.3057(3) 0.9087(3) 0.4673(2) 0.0518(13) Uani 1 1 d . . . . .
H29 H 0.304069 0.864072 0.465253 0.062 Uiso 1 1 calc R U . . .
C30 C 0.2338(3) 0.9417(3) 0.4820(2) 0.0591(15) Uani 1 1 d . . . . .
H30 H 0.183622 0.919730 0.489724 0.071 Uiso 1 1 calc R U . . .
C31 C 0.2363(3) 1.0065(3) 0.4852(2) 0.0603(16) Uani 1 1 d . . . . .
H31 H 0.187588 1.028969 0.495455 0.072 Uiso 1 1 calc R U . . .
C32 C 0.3106(3) 1.0402(3) 0.4736(2) 0.0547(14) Uani 1 1 d . . . . .
H32 H 0.311576 1.084861 0.475964 0.066 Uiso 1 1 calc R U . . .
C33 C 0.3817(3) 1.0073(3) 0.4586(2) 0.0439(11) Uani 1 1 d . . . . .
H33 H 0.431447 1.029709 0.450510 0.053 Uiso 1 1 calc R U . . .
C34 C 0.6653(3) 0.9179(3) 0.3944(2) 0.0423(11) Uani 1 1 d . . . . .
H34 H 0.667393 0.962371 0.390346 0.051 Uiso 1 1 calc R U . . .
C35 C 0.7431(3) 0.8817(3) 0.3859(2) 0.0423(11) Uani 1 1 d . . . . .
C36 C 0.8177(3) 0.9183(3) 0.3826(2) 0.0512(13) Uani 1 1 d . . . . .
H36 H 0.813629 0.962891 0.383564 0.061 Uiso 1 1 calc R U . . .
C37 C 0.8985(3) 0.8899(3) 0.3779(2) 0.0532(14) Uani 1 1 d . . . . .
C38 C 0.9026(3) 0.8245(3) 0.3766(2) 0.0597(16) Uani 1 1 d . . . . .
H38 H 0.955595 0.805122 0.373356 0.072 Uiso 1 1 calc R U . . .
C39 C 0.8287(3) 0.7843(3) 0.3800(2) 0.0507(13) Uani 1 1 d . . . . .
C40 C 0.7481(3) 0.8133(3) 0.38258(19) 0.0415(12) Uani 1 1 d . . . . .
C41 C 0.9774(3) 0.9332(4) 0.3755(3) 0.076(2) Uani 1 1 d . . . . .
C42 C 0.9691(6) 0.9802(6) 0.3243(4) 0.145(5) Uani 1 1 d . . . . .
H42A H 0.963963 0.956151 0.289244 0.217 Uiso 1 1 calc R U . . .
H42B H 1.018641 1.007012 0.322501 0.217 Uiso 1 1 calc R U . . .
H42C H 0.919610 1.006483 0.329328 0.217 Uiso 1 1 calc R U . . .
C43 C 0.9892(5) 0.9704(5) 0.4302(3) 0.109(3) Uani 1 1 d . . . . .
H43A H 0.943522 1.000595 0.434428 0.163 Uiso 1 1 calc R U . . .
H43B H 1.042243 0.993067 0.428951 0.163 Uiso 1 1 calc R U . . .
H43C H 0.989283 0.941290 0.462209 0.163 Uiso 1 1 calc R U . . .
C44 C 1.0594(4) 0.8893(5) 0.3666(5) 0.146(5) Uani 1 1 d . . . . .
H44A H 1.053751 0.850634 0.388731 0.218 Uiso 1 1 calc R U . . .
H44B H 1.109005 0.912360 0.379002 0.218 Uiso 1 1 calc R U . . .
H44C H 1.064882 0.878581 0.326676 0.218 Uiso 1 1 calc R U . . .
C45 C 0.8442(4) 0.7160(3) 0.3800(3) 0.0595(15) Uani 1 1 d . . . . .
H45 H 0.899500 0.702326 0.373322 0.071 Uiso 1 1 calc R U . . .
C46 C 0.7533(4) 0.5675(3) 0.4061(2) 0.0562(15) Uani 1 1 d . . . . .
C47 C 0.7741(5) 0.4976(3) 0.4097(3) 0.0684(17) Uani 1 1 d . . . . .
C48 C 0.8543(6) 0.4746(4) 0.3903(3) 0.098(3) Uani 1 1 d . . . . .
H48 H 0.895667 0.502481 0.376579 0.117 Uiso 1 1 calc R U . . .
C49 C 0.8678(9) 0.4100(6) 0.3929(5) 0.137(5) Uani 1 1 d . . . . .
H49 H 0.918705 0.393459 0.378963 0.165 Uiso 1 1 calc R U . . .
C50 C 0.8128(9) 0.3713(6) 0.4137(5) 0.142(5) Uani 1 1 d . . . . .
H50 H 0.826980 0.327929 0.415084 0.170 Uiso 1 1 calc R U . . .
C51 C 0.7312(8) 0.3896(4) 0.4351(4) 0.118(3) Uani 1 1 d . . . . .
H51 H 0.692528 0.360655 0.450563 0.142 Uiso 1 1 calc R U . . .
C52 C 0.7155(6) 0.4565(4) 0.4303(3) 0.091(2) Uani 1 1 d . . . . .
H52 H 0.662984 0.472437 0.441660 0.109 Uiso 1 1 calc R U . . .
C53 C 0.6413(4) 0.6195(3) 0.2914(2) 0.0579(15) Uani 1 1 d . . . . .
H53A H 0.621172 0.580837 0.309383 0.087 Uiso 1 1 calc R U . . .
H53B H 0.702105 0.618199 0.288906 0.087 Uiso 1 1 calc R U . . .
H53C H 0.617532 0.622788 0.253503 0.087 Uiso 1 1 calc R U . . .
C54 C 0.4964(4) 0.6791(3) 0.4707(2) 0.0574(15) Uani 1 1 d . . . . .
H54A H 0.440830 0.697758 0.473729 0.086 Uiso 1 1 calc R U . . .
H54B H 0.528754 0.689300 0.504520 0.086 Uiso 1 1 calc R U . . .
H54C H 0.491458 0.633294 0.467144 0.086 Uiso 1 1 calc R U . . .
C55 C 0.5043(3) 0.7053(3) 0.2121(2) 0.0445(12) Uani 1 1 d . . . . .
C56 C 0.4721(3) 0.6926(3) 0.1529(2) 0.0515(13) Uani 1 1 d . . . . .
C57 C 0.4062(4) 0.6510(3) 0.1444(2) 0.0601(15) Uani 1 1 d . . . . .
H57 H 0.382348 0.630308 0.175876 0.072 Uiso 1 1 calc R U . . .
C58 C 0.3739(4) 0.6389(4) 0.0902(3) 0.0763(19) Uani 1 1 d . . . . .
H58 H 0.328968 0.610430 0.085104 0.092 Uiso 1 1 calc R U . . .
C59 C 0.4088(6) 0.6693(5) 0.0448(3) 0.104(3) Uani 1 1 d . . . . .
H59 H 0.387979 0.661399 0.008026 0.125 Uiso 1 1 calc R U . . .
C60 C 0.4732(6) 0.7106(6) 0.0521(3) 0.132(4) Uani 1 1 d . . . . .
H60 H 0.495869 0.731553 0.020326 0.159 Uiso 1 1 calc R U . . .
C61 C 0.5065(5) 0.7226(5) 0.1060(3) 0.108(3) Uani 1 1 d . . . . .
H61 H 0.551836 0.750793 0.110436 0.129 Uiso 1 1 calc R U . . .
C62 C 0.6664(3) 0.7548(3) 0.5179(2) 0.0460(12) Uani 1 1 d . . . . .
C63 C 0.6907(3) 0.7598(3) 0.5798(2) 0.0488(12) Uani 1 1 d . . . . .
C64 C 0.6520(4) 0.8045(3) 0.6150(2) 0.0572(14) Uani 1 1 d . . . . .
H64 H 0.611660 0.832338 0.599659 0.069 Uiso 1 1 calc R U . . .
C65 C 0.6718(6) 0.8085(4) 0.6719(3) 0.083(2) Uani 1 1 d . . . . .
H65 H 0.645272 0.839198 0.694710 0.100 Uiso 1 1 calc R U . . .
C66 C 0.7313(6) 0.7672(5) 0.6962(3) 0.096(3) Uani 1 1 d . . . . .
H66 H 0.745404 0.770643 0.734840 0.115 Uiso 1 1 calc R U . . .
C67 C 0.7688(6) 0.7216(4) 0.6628(3) 0.095(3) Uani 1 1 d . . . . .
H67 H 0.806829 0.692587 0.679022 0.114 Uiso 1 1 calc R U . . .
C68 C 0.7503(4) 0.7183(3) 0.6039(3) 0.0692(17) Uani 1 1 d . . . . .
H68 H 0.777950 0.688322 0.580946 0.083 Uiso 1 1 calc R U . . .
N1 N 0.3224(3) 0.6654(2) 0.37883(19) 0.0487(10) Uani 1 1 d . . . . .
N2 N 0.3705(2) 0.7154(2) 0.35627(16) 0.0399(9) Uani 1 1 d . . . . .
N3 N 0.6382(2) 0.8536(2) 0.26595(16) 0.0404(9) Uani 1 1 d . . . . .
N4 N 0.7172(2) 0.8691(3) 0.24437(18) 0.0545(12) Uani 1 1 d . . . . .
N5 N 0.5253(2) 0.9324(2) 0.41840(16) 0.0398(9) Uani 1 1 d . . . . .
N6 N 0.5939(2) 0.89213(19) 0.40724(16) 0.0372(9) Uani 1 1 d . . . . .
N7 N 0.7881(3) 0.6728(2) 0.3884(2) 0.0544(12) Uani 1 1 d . . . . .
N8 N 0.8133(3) 0.6094(3) 0.3907(2) 0.0632(13) Uani 1 1 d . . . . .
Ni1 Ni 0.49041(4) 0.68867(3) 0.33891(3) 0.03775(18) Uani 1 1 d . . . . .
Ni2 Ni 0.62937(3) 0.76131(3) 0.29048(2) 0.03984(19) Uani 1 1 d . . . . .
Ni3 Ni 0.56610(3) 0.79947(3) 0.41922(2) 0.03563(18) Uani 1 1 d . . . . .
Ni4 Ni 0.66441(4) 0.68387(3) 0.40681(3) 0.04191(19) Uani 1 1 d . . . . .
O1 O 0.4362(2) 0.60207(17) 0.36184(14) 0.0482(8) Uani 1 1 d . . . . .
O2 O 0.51806(17) 0.78620(15) 0.33089(12) 0.0326(7) Uani 1 1 d . . . . .
O3 O 0.7489(2) 0.7632(2) 0.25418(16) 0.0589(11) Uani 1 1 d . . . . .
O4 O 0.45591(19) 0.84157(16) 0.44727(14) 0.0412(7) Uani 1 1 d . . . . .
O5 O 0.67720(18) 0.77779(17) 0.37819(13) 0.0379(7) Uani 1 1 d . . . . .
O6 O 0.6795(2) 0.58565(19) 0.41800(16) 0.0575(10) Uani 1 1 d . . . . .
O7 O 0.6165(2) 0.67271(17) 0.32400(14) 0.0416(8) Uani 1 1 d . . . . .
O8 O 0.53842(19) 0.70441(16) 0.42131(12) 0.0364(7) Uani 1 1 d . . . . .
O9 O 0.4636(2) 0.68143(18) 0.25397(14) 0.0485(9) Uani 1 1 d . . . . .
O10 O 0.5713(2) 0.7381(2) 0.21617(15) 0.0520(9) Uani 1 1 d . . . . .
O11 O 0.6198(2) 0.79855(17) 0.49785(14) 0.0471(8) Uani 1 1 d . . . . .
O12 O 0.6954(2) 0.70702(18) 0.48970(15) 0.0504(9) Uani 1 1 d . . . . .
O1A O 1.1268(3) 0.7124(3) 0.3922(4) 0.101(3) Uani 0.714(7) 1 d . . P A 1
O1B O 1.1861(8) 0.7328(7) 0.4526(10) 0.101(3) Uani 0.286(7) 1 d . . P A 2
OW2 O 0.4523(2) 0.93404(14) 0.63101(13) 0.0737(13) Uani 1 1 d G . . . .
H1AA H 0.414695 0.949920 0.608920 0.111 Uiso 1 1 d G U . . .
H1AB H 0.473853 0.963734 0.651449 0.111 Uiso 1 1 d G U . . .
OW4 O 0.5776(3) 1.07649(18) 0.24225(15) 0.1113(19) Uani 1 1 d G . . . .
H3AA H 0.566826 1.047407 0.217656 0.167 Uiso 1 1 d G U . . .
H3AB H 0.549103 1.110043 0.234330 0.167 Uiso 1 1 d G U . . .
OW5 O -0.00116(19) 0.6030(2) 0.4028(3) 0.307(9) Uani 1 1 d G . . . .
H4AA H 0.006554 0.638566 0.385718 0.460 Uiso 1 1 d G U . . .
H4AB H 0.031097 0.574534 0.388282 0.460 Uiso 1 1 d G U . . .
OW6 O 0.2465(2) 0.92545(16) 0.64409(16) 0.216(5) Uani 1 1 d G . . . .
H5AA H 0.231640 0.890377 0.628283 0.324 Uiso 1 1 d G U . . .
H5AB H 0.285423 0.943060 0.624322 0.324 Uiso 1 1 d G U . . .
OW7 O 0.7663(3) 0.50423(19) 0.24395(19) 0.0995(17) Uani 1 1 d G . . . .
H0AA H 0.763143 0.530217 0.215852 0.149 Uiso 1 1 d G U . . .
H0AB H 0.721635 0.481301 0.245070 0.149 Uiso 1 1 d G U . . .

loop_
_atom_site_aniso_label
_atom_site_aniso_U_11
_atom_site_aniso_U_22
_atom_site_aniso_U_33
_atom_site_aniso_U_23
_atom_site_aniso_U_13
_atom_site_aniso_U_12
C1 0.056(3) 0.037(3) 0.034(2) 0.001(2) -0.005(2) -0.008(2)
C2 0.074(3) 0.031(3) 0.038(2) 0.001(2) -0.002(2) -0.006(2)
C3 0.086(4) 0.039(3) 0.058(3) 0.000(3) 0.003(3) 0.006(3)
C4 0.125(6) 0.035(3) 0.061(4) 0.015(3) 0.011(4) -0.001(4)
C5 0.122(6) 0.059(5) 0.056(4) 0.007(3) 0.014(4) -0.032(4)
C6 0.087(4) 0.059(4) 0.067(4) 0.005(3) 0.015(3) -0.023(4)
C7 0.064(3) 0.049(4) 0.066(3) 0.007(3) 0.004(3) -0.018(3)
C8 0.031(2) 0.033(3) 0.052(3) 0.003(2) 0.0011(19) -0.0045(19)
C9 0.036(2) 0.036(3) 0.033(2) 0.0025(19) -0.0037(17) -0.0019(19)
C10 0.031(2) 0.038(3) 0.047(3) 0.002(2) -0.0023(18) 0.001(2)
C11 0.037(2) 0.034(3) 0.035(2) 0.0060(19) -0.0033(17) -0.0006(19)
C12 0.045(2) 0.038(3) 0.039(2) 0.007(2) -0.0037(19) 0.001(2)
C13 0.035(2) 0.035(3) 0.041(2) 0.008(2) -0.0020(18) -0.002(2)
C14 0.031(2) 0.033(3) 0.033(2) -0.0012(19) -0.0029(16) -0.0011(18)
C15 0.047(3) 0.043(3) 0.047(3) 0.009(2) -0.011(2) 0.007(2)
C16 0.069(4) 0.066(5) 0.065(3) 0.014(3) -0.025(3) 0.000(3)
C17 0.087(4) 0.058(4) 0.066(4) 0.002(3) -0.009(3) 0.022(4)
C18 0.072(4) 0.052(4) 0.077(4) 0.029(3) -0.005(3) 0.003(3)
C19 0.044(3) 0.046(3) 0.044(3) 0.007(2) 0.006(2) -0.012(2)
C20 0.040(3) 0.091(5) 0.040(3) -0.003(3) 0.008(2) -0.008(3)
C21 0.042(3) 0.117(7) 0.063(4) 0.008(4) 0.012(3) 0.000(4)
C22 0.058(4) 0.160(10) 0.090(5) 0.008(6) 0.032(4) -0.017(5)
C23 0.091(6) 0.238(14) 0.081(5) 0.013(7) 0.022(4) -0.064(8)
C24 0.096(6) 0.34(2) 0.215(13) 0.038(12) 0.074(7) 0.043(10)
C25 0.096(6) 0.34(2) 0.215(13) 0.038(12) 0.074(7) 0.043(10)
C26 0.082(6) 0.160(12) 0.37(2) 0.030(12) 0.126(10) 0.032(7)
C27 0.043(2) 0.044(3) 0.029(2) -0.004(2) -0.0060(18) 0.005(2)
C28 0.042(2) 0.042(3) 0.035(2) 0.001(2) -0.0026(18) 0.008(2)
C29 0.048(3) 0.043(3) 0.065(3) 0.000(3) 0.005(2) 0.000(2)
C30 0.046(3) 0.059(4) 0.073(4) 0.000(3) 0.007(3) -0.001(3)
C31 0.053(3) 0.076(5) 0.053(3) 0.000(3) 0.006(2) 0.023(3)
C32 0.066(3) 0.049(4) 0.049(3) -0.010(3) -0.006(2) 0.016(3)
C33 0.044(2) 0.042(3) 0.046(3) -0.006(2) -0.004(2) 0.000(2)
C34 0.040(2) 0.036(3) 0.051(3) -0.006(2) 0.002(2) -0.003(2)
C35 0.041(2) 0.043(3) 0.042(2) -0.005(2) -0.0024(19) -0.003(2)
C36 0.049(3) 0.059(4) 0.046(3) -0.006(3) 0.002(2) -0.019(3)
C37 0.042(3) 0.078(5) 0.040(3) -0.009(3) 0.002(2) -0.016(3)
C38 0.036(3) 0.084(5) 0.059(3) -0.009(3) -0.004(2) 0.002(3)
C39 0.036(2) 0.065(4) 0.050(3) -0.013(3) -0.004(2) 0.001(3)
C40 0.037(2) 0.051(3) 0.037(2) -0.010(2) -0.0046(18) 0.000(2)
C41 0.038(3) 0.122(7) 0.068(4) -0.009(4) 0.006(3) -0.026(3)
C42 0.124(7) 0.216(14) 0.094(6) 0.038(7) -0.008(5) -0.103(8)
C43 0.082(5) 0.159(9) 0.085(5) -0.045(5) -0.001(4) -0.058(6)
C44 0.048(4) 0.134(9) 0.255(13) -0.047(9) 0.036(6) -0.023(5)
C45 0.044(3) 0.066(4) 0.068(4) -0.006(3) -0.003(3) 0.016(3)
C46 0.067(3) 0.056(4) 0.046(3) -0.008(3) -0.014(2) 0.029(3)
C47 0.098(5) 0.054(4) 0.053(3) -0.001(3) -0.019(3) 0.023(4)
C48 0.124(6) 0.073(5) 0.095(5) 0.005(4) 0.005(5) 0.058(5)
C49 0.192(13) 0.101(9) 0.119(8) 0.020(7) 0.018(8) 0.084(9)
C50 0.220(14) 0.078(8) 0.127(9) -0.012(7) -0.023(9) 0.090(9)
C51 0.180(10) 0.048(5) 0.126(7) -0.006(5) -0.027(7) 0.018(6)
C52 0.131(7) 0.044(4) 0.097(5) -0.013(4) -0.018(5) 0.024(5)
C53 0.064(3) 0.052(4) 0.058(3) -0.021(3) -0.002(3) 0.019(3)
C54 0.068(3) 0.057(4) 0.047(3) 0.005(3) -0.002(2) -0.006(3)
C55 0.046(3) 0.042(3) 0.046(3) -0.007(2) -0.001(2) -0.003(2)
C56 0.053(3) 0.051(4) 0.050(3) -0.010(3) -0.006(2) -0.006(3)
C57 0.066(3) 0.056(4) 0.058(3) -0.012(3) -0.009(3) -0.008(3)
C58 0.084(4) 0.073(5) 0.072(4) -0.019(4) -0.025(3) -0.015(4)
C59 0.141(7) 0.120(8) 0.053(4) -0.011(4) -0.030(4) -0.032(6)
C60 0.145(8) 0.202(12) 0.050(4) 0.014(5) -0.006(4) -0.080(8)
C61 0.124(7) 0.147(9) 0.052(4) 0.008(4) -0.007(4) -0.074(6)
C62 0.053(3) 0.038(3) 0.047(3) 0.005(2) -0.011(2) -0.001(2)
C63 0.063(3) 0.035(3) 0.048(3) 0.004(2) -0.010(2) -0.007(2)
C64 0.082(4) 0.044(3) 0.046(3) 0.001(3) 0.003(3) -0.012(3)
C65 0.128(6) 0.072(5) 0.051(4) -0.005(3) 0.011(4) -0.025(5)
C66 0.142(7) 0.093(7) 0.051(4) 0.004(4) -0.019(4) -0.038(6)
C67 0.136(7) 0.078(6) 0.071(5) 0.021(4) -0.054(5) -0.014(5)
C68 0.084(4) 0.054(4) 0.070(4) 0.003(3) -0.030(3) -0.004(3)
N1 0.053(2) 0.032(2) 0.061(3) 0.014(2) 0.0032(19) -0.005(2)
N2 0.042(2) 0.034(2) 0.044(2) 0.0078(18) 0.0024(16) -0.0032(18)
N3 0.0294(17) 0.052(3) 0.040(2) -0.0020(19) 0.0030(15) -0.0017(18)
N4 0.0295(19) 0.081(4) 0.053(2) 0.007(2) 0.0069(17) -0.003(2)
N5 0.0327(18) 0.039(2) 0.048(2) -0.0029(18) 0.0004(16) 0.0072(17)
N6 0.0339(18) 0.032(2) 0.046(2) -0.0024(17) -0.0005(15) 0.0042(16)
N7 0.049(2) 0.052(3) 0.061(3) -0.005(2) -0.005(2) 0.017(2)
N8 0.059(3) 0.049(3) 0.082(3) -0.004(3) -0.004(2) 0.020(3)
Ni1 0.0392(3) 0.0320(4) 0.0420(3) -0.0011(3) -0.0016(2) 0.0003(2)
Ni2 0.0334(3) 0.0434(4) 0.0427(3) -0.0060(3) -0.0003(2) 0.0001(3)
Ni3 0.0359(3) 0.0311(4) 0.0399(3) -0.0007(3) -0.0023(2) 0.0028(2)
Ni4 0.0432(3) 0.0359(4) 0.0466(4) -0.0050(3) -0.0067(3) 0.0088(3)
O1 0.058(2) 0.0278(19) 0.058(2) 0.0028(16) -0.0012(16) -0.0010(16)
O2 0.0290(14) 0.0306(18) 0.0381(16) 0.0034(13) -0.0015(12) 0.0025(13)
O3 0.0406(19) 0.079(3) 0.057(2) -0.014(2) 0.0093(16) 0.004(2)
O4 0.0444(17) 0.0296(19) 0.0495(18) -0.0017(15) 0.0048(14) 0.0005(15)
O5 0.0309(15) 0.037(2) 0.0455(17) -0.0072(15) 0.0018(13) 0.0007(14)
O6 0.073(2) 0.041(2) 0.059(2) -0.0011(18) -0.0156(18) 0.012(2)
O7 0.0446(17) 0.037(2) 0.0430(17) -0.0089(15) -0.0004(14) 0.0074(15)
O8 0.0411(16) 0.0303(18) 0.0378(16) 0.0053(14) 0.0031(13) 0.0060(14)
O9 0.0510(19) 0.054(2) 0.0403(18) -0.0007(16) -0.0046(15) -0.0087(17)
O10 0.0465(19) 0.060(3) 0.0494(19) -0.0084(18) 0.0018(15) -0.0118(18)
O11 0.062(2) 0.039(2) 0.0404(17) -0.0015(16) -0.0115(15) 0.0057(17)
O12 0.065(2) 0.036(2) 0.050(2) -0.0029(17) -0.0140(16) 0.0119(18)
O1A 0.037(3) 0.033(3) 0.235(9) 0.062(4) 0.068(4) 0.012(2)
O1B 0.037(3) 0.033(3) 0.235(9) 0.062(4) 0.068(4) 0.012(2)
OW2 0.074(3) 0.031(2) 0.116(3) 0.022(2) 0.049(2) 0.006(2)
OW4 0.101(4) 0.086(4) 0.147(5) 0.018(4) 0.020(3) 0.000(3)
OW5 0.059(4) 0.149(9) 0.71(3) -0.019(12) -0.095(8) 0.043(5)
OW6 0.215(9) 0.280(14) 0.153(7) 0.037(8) 0.046(7) 0.081(9)
OW7 0.090(3) 0.079(4) 0.129(4) -0.026(3) -0.006(3) 0.042(3)

loop_
_atom_type_symbol
_atom_type_description
_atom_type_scat_dispersion_real
_atom_type_scat_dispersion_imag
_atom_type_scat_source
C C 0.0033 0.0016 'International Tables Vol C Tables 4.2.6.8 and 6.1.1.4'
H H 0.0000 0.0000 'International Tables Vol C Tables 4.2.6.8 and 6.1.1.4'
N N 0.0061 0.0033 'International Tables Vol C Tables 4.2.6.8 and 6.1.1.4'
Ni Ni 0.3393 1.1124 'International Tables Vol C Tables 4.2.6.8 and 6.1.1.4'
O O 0.0106 0.0060 'International Tables Vol C Tables 4.2.6.8 and 6.1.1.4'

loop_
_geom_angle_atom_site_label_1
_geom_angle_atom_site_label_2
_geom_angle_atom_site_label_3
_geom_angle
_geom_angle_site_symmetry_1
_geom_angle_site_symmetry_3
_geom_angle_publ_flag
O1 C1 N1 120.5(4) . . ?
O1 C1 C2 120.5(5) . . ?
N1 C1 C2 119.0(4) . . ?
C3 C2 C7 118.7(5) . . ?
C3 C2 C1 119.3(5) . . ?
C7 C2 C1 121.9(5) . . ?
C2 C3 C4 119.6(6) . . ?
C2 C3 H3 120.2 . . ?
C4 C3 H3 120.2 . . ?
C5 C4 C3 121.8(7) . . ?
C5 C4 H4 119.1 . . ?
C3 C4 H4 119.1 . . ?
C4 C5 C6 119.5(6) . . ?
C4 C5 H5 120.3 . . ?
C6 C5 H5 120.3 . . ?
C5 C6 C7 120.5(6) . . ?
C5 C6 H6 119.7 . . ?
C7 C6 H6 119.7 . . ?
C6 C7 C2 119.9(6) . . ?
C6 C7 H7 120.1 . . ?
C2 C7 H7 120.1 . . ?
N2 C8 C9 124.1(4) . . ?
N2 C8 H8 118.0 . . ?
C9 C8 H8 118.0 . . ?
C10 C9 C14 118.9(4) . . ?
C10 C9 C8 115.8(4) . . ?
C14 C9 C8 125.2(4) . . ?
C11 C10 C9 123.8(4) . . ?
C11 C10 H10 118.1 . . ?
C9 C10 H10 118.1 . . ?
C10 C11 C12 115.7(4) . . ?
C10 C11 C15 120.2(4) . . ?
C12 C11 C15 124.1(4) . . ?
C11 C12 C13 123.3(4) . . ?
C11 C12 H12 118.4 . . ?
C13 C12 H12 118.4 . . ?
C12 C13 C14 120.4(4) . . ?
C12 C13 C19 115.1(4) . . ?
C14 C13 C19 124.4(4) . . ?
O2 C14 C13 121.7(4) . . ?
O2 C14 C9 120.4(4) . . ?
C13 C14 C9 117.8(4) . . ?
C11 C15 C16 110.0(5) . . ?
C11 C15 C17 108.9(4) . . ?
C16 C15 C17 109.0(5) . . ?
C11 C15 C18 111.5(4) . . ?
C16 C15 C18 109.2(4) . . ?
C17 C15 C18 108.3(5) . . ?
C15 C16 H16A 109.5 . . ?
C15 C16 H16B 109.5 . . ?
H16A C16 H16B 109.5 . . ?
C15 C16 H16C 109.5 . . ?
H16A C16 H16C 109.5 . . ?
H16B C16 H16C 109.5 . . ?
C15 C17 H17A 109.5 . . ?
C15 C17 H17B 109.5 . . ?
H17A C17 H17B 109.5 . . ?
C15 C17 H17C 109.5 . . ?
H17A C17 H17C 109.5 . . ?
H17B C17 H17C 109.5 . . ?
C15 C18 H18A 109.5 . . ?
C15 C18 H18B 109.5 . . ?
H18A C18 H18B 109.5 . . ?
C15 C18 H18C 109.5 . . ?
H18A C18 H18C 109.5 . . ?
H18B C18 H18C 109.5 . . ?
N3 C19 C13 124.7(5) . . ?
N3 C19 H19 117.7 . . ?
C13 C19 H19 117.7 . . ?
O3 C20 N4 123.0(5) . . ?
O3 C20 C21 120.1(6) . . ?
N4 C20 C21 116.9(6) . . ?
C26 C21 C22 120.9(7) . . ?
C26 C21 C20 116.4(8) . . ?
C22 C21 C20 122.7(7) . . ?
C21 C22 C23 120.4(10) . . ?
C21 C22 H22 119.8 . . ?
C23 C22 H22 119.8 . . ?
C24 C23 C22 120.5(13) . . ?
C24 C23 H23 119.7 . . ?
C22 C23 H23 119.7 . . ?
C23 C24 C25 122.6(13) . . ?
C23 C24 H24 118.7 . . ?
C25 C24 H24 118.7 . . ?
C24 C25 C26 117.1(15) . . ?
C24 C25 H25 121.5 . . ?
C26 C25 H25 121.5 . . ?
C21 C26 C25 116.5(12) . . ?
C21 C26 H26 121.7 . . ?
C25 C26 H26 121.7 . . ?
O4 C27 N5 123.1(4) . . ?
O4 C27 C28 119.6(4) . . ?
N5 C27 C28 117.2(5) . . ?
C33 C28 C29 118.2(5) . . ?
C33 C28 C27 123.9(5) . . ?
C29 C28 C27 118.0(5) . . ?
C30 C29 C28 121.3(5) . . ?
C30 C29 H29 119.4 . . ?
C28 C29 H29 119.4 . . ?
C31 C30 C29 119.3(5) . . ?
C31 C30 H30 120.3 . . ?
C29 C30 H30 120.3 . . ?
C30 C31 C32 121.2(5) . . ?
C30 C31 H31 119.4 . . ?
C32 C31 H31 119.4 . . ?
C33 C32 C31 119.3(6) . . ?
C33 C32 H32 120.3 . . ?
C31 C32 H32 120.3 . . ?
C32 C33 C28 120.7(5) . . ?
C32 C33 H33 119.6 . . ?
C28 C33 H33 119.6 . . ?
N6 C34 C35 123.7(5) . . ?
N6 C34 H34 118.2 . . ?
C35 C34 H34 118.2 . . ?
C36 C35 C40 119.5(5) . . ?
C36 C35 C34 115.6(5) . . ?
C40 C35 C34 124.9(4) . . ?
C35 C36 C37 122.2(6) . . ?
C35 C36 H36 118.9 . . ?
C37 C36 H36 118.9 . . ?
C38 C37 C36 117.7(5) . . ?
C38 C37 C41 123.1(6) . . ?
C36 C37 C41 119.2(6) . . ?
C37 C38 C39 122.8(5) . . ?
C37 C38 H38 118.6 . . ?
C39 C38 H38 118.6 . . ?
C40 C39 C38 119.0(5) . . ?
C40 C39 C45 125.1(5) . . ?
C38 C39 C45 116.0(5) . . ?
O5 C40 C39 120.7(5) . . ?
O5 C40 C35 120.5(4) . . ?
C39 C40 C35 118.7(5) . . ?
C43 C41 C37 111.7(5) . . ?
C43 C41 C42 109.8(8) . . ?
C37 C41 C42 109.3(5) . . ?
C43 C41 C44 107.9(6) . . ?
C37 C41 C44 108.9(7) . . ?
C42 C41 C44 109.2(7) . . ?
C41 C42 H42A 109.5 . . ?
C41 C42 H42B 109.5 . . ?
H42A C42 H42B 109.5 . . ?
C41 C42 H42C 109.5 . . ?
H42A C42 H42C 109.5 . . ?
H42B C42 H42C 109.5 . . ?
C41 C43 H43A 109.5 . . ?
C41 C43 H43B 109.5 . . ?
H43A C43 H43B 109.5 . . ?
C41 C43 H43C 109.5 . . ?
H43A C43 H43C 109.5 . . ?
H43B C43 H43C 109.5 . . ?
C41 C44 H44A 109.5 . . ?
C41 C44 H44B 109.5 . . ?
H44A C44 H44B 109.5 . . ?
C41 C44 H44C 109.5 . . ?
H44A C44 H44C 109.5 . . ?
H44B C44 H44C 109.5 . . ?
N7 C45 C39 125.4(5) . . ?
N7 C45 H45 117.3 . . ?
C39 C45 H45 117.3 . . ?
O6 C46 N8 121.3(6) . . ?
O6 C46 C47 119.0(6) . . ?
N8 C46 C47 119.7(5) . . ?
C52 C47 C48 120.4(7) . . ?
C52 C47 C46 119.3(6) . . ?
C48 C47 C46 120.3(7) . . ?
C49 C48 C47 117.2(10) . . ?
C49 C48 H48 121.4 . . ?
C47 C48 H48 121.4 . . ?
C50 C49 C48 122.1(11) . . ?
C50 C49 H49 119.0 . . ?
C48 C49 H49 119.0 . . ?
C49 C50 C51 125.1(10) . . ?
C49 C50 H50 117.5 . . ?
C51 C50 H50 117.5 . . ?
C52 C51 C50 113.0(10) . . ?
C52 C51 H51 123.5 . . ?
C50 C51 H51 123.5 . . ?
C47 C52 C51 122.1(9) . . ?
C47 C52 H52 118.9 . . ?
C51 C52 H52 118.9 . . ?
O7 C53 H53A 109.5 . . ?
O7 C53 H53B 109.5 . . ?
H53A C53 H53B 109.5 . . ?
O7 C53 H53C 109.5 . . ?
H53A C53 H53C 109.5 . . ?
H53B C53 H53C 109.5 . . ?
O8 C54 H54A 109.5 . . ?
O8 C54 H54B 109.5 . . ?
H54A C54 H54B 109.5 . . ?
O8 C54 H54C 109.5 . . ?
H54A C54 H54C 109.5 . . ?
H54B C54 H54C 109.5 . . ?
O10 C55 O9 125.3(5) . . ?
O10 C55 C56 116.7(4) . . ?
O9 C55 C56 118.1(4) . . ?
C57 C56 C61 118.3(6) . . ?
C57 C56 C55 120.2(5) . . ?
C61 C56 C55 121.5(5) . . ?
C56 C57 C58 121.7(6) . . ?
C56 C57 H57 119.2 . . ?
C58 C57 H57 119.2 . . ?
C59 C58 C57 118.7(7) . . ?
C59 C58 H58 120.6 . . ?
C57 C58 H58 120.6 . . ?
C60 C59 C58 120.7(7) . . ?
C60 C59 H59 119.7 . . ?
C58 C59 H59 119.7 . . ?
C59 C60 C61 121.1(8) . . ?
C59 C60 H60 119.5 . . ?
C61 C60 H60 119.5 . . ?
C56 C61 C60 119.5(7) . . ?
C56 C61 H61 120.3 . . ?
C60 C61 H61 120.3 . . ?
O11 C62 O12 125.7(5) . . ?
O11 C62 C63 117.1(5) . . ?
O12 C62 C63 117.3(5) . . ?
C64 C63 C68 118.4(5) . . ?
C64 C63 C62 120.4(5) . . ?
C68 C63 C62 121.2(5) . . ?
C65 C64 C63 121.1(7) . . ?
C65 C64 H64 119.4 . . ?
C63 C64 H64 119.4 . . ?
C64 C65 C66 120.7(7) . . ?
C64 C65 H65 119.7 . . ?
C66 C65 H65 119.7 . . ?
C67 C66 C65 119.4(7) . . ?
C67 C66 H66 120.3 . . ?
C65 C66 H66 120.3 . . ?
C66 C67 C68 120.2(7) . . ?
C66 C67 H67 119.9 . . ?
C68 C67 H67 119.9 . . ?
C63 C68 C67 120.2(7) . . ?
C63 C68 H68 119.9 . . ?
C67 C68 H68 119.9 . . ?
C1 N1 N2 115.4(4) . . ?
C8 N2 N1 118.1(4) . . ?
C8 N2 Ni1 129.5(3) . . ?
N1 N2 Ni1 112.4(3) . . ?
C19 N3 N4 118.4(4) . . ?
C19 N3 Ni2 128.1(3) . . ?
N4 N3 Ni2 113.0(3) . . ?
C20 N4 N3 113.6(5) . . ?
C27 N5 N6 113.2(4) . . ?
C34 N6 N5 118.2(4) . . ?
C34 N6 Ni3 129.1(3) . . ?
N5 N6 Ni3 112.6(3) . . ?
C45 N7 N8 118.8(5) . . ?
C45 N7 Ni4 128.6(4) . . ?
N8 N7 Ni4 112.3(4) . . ?
C46 N8 N7 115.6(5) . . ?
N2 Ni1 O9 91.33(15) . . ?
N2 Ni1 O7 172.94(16) . . ?
O9 Ni1 O7 91.28(14) . . ?
N2 Ni1 O1 78.50(15) . . ?
O9 Ni1 O1 95.87(14) . . ?
O7 Ni1 O1 107.74(14) . . ?
N2 Ni1 O2 86.83(14) . . ?
O9 Ni1 O2 91.60(13) . . ?
O7 Ni1 O2 86.54(13) . . ?
O1 Ni1 O2 163.65(13) . . ?
N2 Ni1 O8 96.33(14) . . ?
O9 Ni1 O8 169.44(13) . . ?
O7 Ni1 O8 80.29(12) . . ?
O1 Ni1 O8 92.78(13) . . ?
O2 Ni1 O8 81.62(12) . . ?
N2 Ni1 Ni2 130.22(12) . . ?
O9 Ni1 Ni2 79.29(10) . . ?
O7 Ni1 Ni2 44.11(10) . . ?
O1 Ni1 Ni2 150.59(10) . . ?
O2 Ni1 Ni2 45.36(8) . . ?
O8 Ni1 Ni2 90.20(9) . . ?
N3 Ni2 O7 173.40(14) . . ?
N3 Ni2 O10 90.96(16) . . ?
O7 Ni2 O10 93.87(15) . . ?
N3 Ni2 O2 87.09(13) . . ?
O7 Ni2 O2 88.10(12) . . ?
O10 Ni2 O2 93.86(13) . . ?
N3 Ni2 O3 78.53(17) . . ?
O7 Ni2 O3 105.60(16) . . ?
O10 Ni2 O3 93.78(14) . . ?
O2 Ni2 O3 163.81(16) . . ?
N3 Ni2 O5 95.24(14) . . ?
O7 Ni2 O5 79.47(13) . . ?
O10 Ni2 O5 171.03(13) . . ?
O2 Ni2 O5 80.02(11) . . ?
O3 Ni2 O5 93.80(13) . . ?
N3 Ni2 Ni1 131.60(10) . . ?
O7 Ni2 Ni1 45.00(9) . . ?
O10 Ni2 Ni1 82.34(10) . . ?
O2 Ni2 Ni1 46.11(9) . . ?
O3 Ni2 Ni1 149.44(14) . . ?
O5 Ni2 Ni1 88.70(8) . . ?
N6 Ni3 O11 92.54(15) . . ?
N6 Ni3 O8 173.34(14) . . ?
O11 Ni3 O8 93.37(13) . . ?
N6 Ni3 O5 87.67(14) . . ?
O11 Ni3 O5 93.71(14) . . ?
O8 Ni3 O5 88.87(13) . . ?
N6 Ni3 O4 79.54(14) . . ?
O11 Ni3 O4 93.91(14) . . ?
O8 Ni3 O4 103.12(13) . . ?
O5 Ni3 O4 165.37(14) . . ?
N6 Ni3 O2 93.76(13) . . ?
O11 Ni3 O2 171.02(13) . . ?
O8 Ni3 O2 80.04(12) . . ?
O5 Ni3 O2 80.16(11) . . ?
O4 Ni3 O2 93.53(12) . . ?
N6 Ni3 Ni4 132.47(10) . . ?
O11 Ni3 Ni4 81.86(10) . . ?
O8 Ni3 Ni4 45.71(9) . . ?
O5 Ni3 Ni4 46.16(10) . . ?
O4 Ni3 Ni4 147.67(10) . . ?
O2 Ni3 Ni4 89.16(8) . . ?
N7 Ni4 O12 89.92(17) . . ?
N7 Ni4 O8 173.96(17) . . ?
O12 Ni4 O8 91.42(13) . . ?
N7 Ni4 O6 78.64(18) . . ?
O12 Ni4 O6 94.95(14) . . ?
O8 Ni4 O6 107.10(15) . . ?
N7 Ni4 O5 86.83(17) . . ?
O12 Ni4 O5 93.33(14) . . ?
O8 Ni4 O5 87.21(12) . . ?
O6 Ni4 O5 163.24(14) . . ?
N7 Ni4 O7 97.99(16) . . ?
O12 Ni4 O7 169.93(13) . . ?
O8 Ni4 O7 80.08(12) . . ?
O6 Ni4 O7 92.73(14) . . ?
O5 Ni4 O7 80.95(13) . . ?
N7 Ni4 Ni3 129.80(15) . . ?
O12 Ni4 Ni3 80.56(10) . . ?
O8 Ni4 Ni3 44.80(9) . . ?
O6 Ni4 Ni3 150.83(11) . . ?
O5 Ni4 Ni3 45.33(8) . . ?
O7 Ni4 Ni3 89.56(9) . . ?
C1 O1 Ni1 112.7(3) . . ?
C14 O2 Ni2 123.7(2) . . ?
C14 O2 Ni1 124.2(3) . . ?
Ni2 O2 Ni1 88.52(12) . . ?
C14 O2 Ni3 117.7(3) . . ?
Ni2 O2 Ni3 99.61(11) . . ?
Ni1 O2 Ni3 96.29(12) . . ?
C20 O3 Ni2 111.4(4) . . ?
C27 O4 Ni3 111.2(3) . . ?
C40 O5 Ni3 123.7(3) . . ?
C40 O5 Ni4 125.1(3) . . ?
Ni3 O5 Ni4 88.51(12) . . ?
C40 O5 Ni2 116.0(3) . . ?
Ni3 O5 Ni2 100.16(12) . . ?
Ni4 O5 Ni2 96.78(13) . . ?
C46 O6 Ni4 112.0(4) . . ?
C53 O7 Ni2 119.1(3) . . ?
C53 O7 Ni1 119.5(3) . . ?
Ni2 O7 Ni1 90.89(14) . . ?
C53 O7 Ni4 119.4(3) . . ?
Ni2 O7 Ni4 102.74(15) . . ?
Ni1 O7 Ni4 100.07(13) . . ?
C54 O8 Ni3 118.6(3) . . ?
C54 O8 Ni4 120.2(3) . . ?
Ni3 O8 Ni4 89.49(13) . . ?
C54 O8 Ni1 121.0(3) . . ?
Ni3 O8 Ni1 102.04(13) . . ?
Ni4 O8 Ni1 99.44(12) . . ?
C55 O9 Ni1 128.1(3) . . ?
C55 O10 Ni2 125.0(3) . . ?
C62 O11 Ni3 125.9(3) . . ?
C62 O12 Ni4 125.6(3) . . ?
H1AA OW2 H1AB 109.5 . . ?
H3AA OW4 H3AB 109.5 . . ?
H4AA OW5 H4AB 109.4 . . ?
H5AA OW6 H5AB 109.5 . . ?
H0AA OW7 H0AB 109.5 . . ?

loop_
_geom_bond_atom_site_label_1
_geom_bond_atom_site_label_2
_geom_bond_distance
_geom_bond_site_symmetry_2
_geom_bond_publ_flag
C1 O1 1.267(6) . ?
C1 N1 1.334(6) . ?
C1 C2 1.483(7) . ?
C2 C3 1.383(8) . ?
C2 C7 1.398(8) . ?
C3 C4 1.379(8) . ?
C3 H3 0.9300 . ?
C4 C5 1.346(10) . ?
C4 H4 0.9300 . ?
C5 C6 1.375(10) . ?
C5 H5 0.9300 . ?
C6 C7 1.376(8) . ?
C6 H6 0.9300 . ?
C7 H7 0.9300 . ?
C8 N2 1.278(6) . ?
C8 C9 1.452(6) . ?
C8 H8 0.9300 . ?
C9 C10 1.405(6) . ?
C9 C14 1.425(6) . ?
C10 C11 1.387(6) . ?
C10 H10 0.9300 . ?
C11 C12 1.387(6) . ?
C11 C15 1.522(6) . ?
C12 C13 1.395(6) . ?
C12 H12 0.9300 . ?
C13 C14 1.397(6) . ?
C13 C19 1.462(6) . ?
C14 O2 1.341(5) . ?
C15 C16 1.527(7) . ?
C15 C17 1.546(8) . ?
C15 C18 1.558(7) . ?
C16 H16A 0.9600 . ?
C16 H16B 0.9600 . ?
C16 H16C 0.9600 . ?
C17 H17A 0.9600 . ?
C17 H17B 0.9600 . ?
C17 H17C 0.9600 . ?
C18 H18A 0.9600 . ?
C18 H18B 0.9600 . ?
C18 H18C 0.9600 . ?
C19 N3 1.269(6) . ?
C19 H19 0.9300 . ?
C20 O3 1.247(7) . ?
C20 N4 1.337(8) . ?
C20 C21 1.509(7) . ?
C21 C26 1.368(13) . ?
C21 C22 1.391(12) . ?
C22 C23 1.395(10) . ?
C22 H22 0.9300 . ?
C23 C24 1.31(2) . ?
C23 H23 0.9300 . ?
C24 C25 1.37(2) . ?
C24 H24 0.9300 . ?
C25 C26 1.521(14) . ?
C25 H25 0.9300 . ?
C26 H26 0.9300 . ?
C27 O4 1.247(6) . ?
C27 N5 1.350(6) . ?
C27 C28 1.502(6) . ?
C28 C33 1.391(7) . ?
C28 C29 1.388(7) . ?
C29 C30 1.369(7) . ?
C29 H29 0.9300 . ?
C30 C31 1.351(9) . ?
C30 H30 0.9300 . ?
C31 C32 1.391(8) . ?
C31 H31 0.9300 . ?
C32 C33 1.358(7) . ?
C32 H32 0.9300 . ?
C33 H33 0.9300 . ?
C34 N6 1.280(6) . ?
C34 C35 1.453(7) . ?
C34 H34 0.9300 . ?
C35 C36 1.402(7) . ?
C35 C40 1.426(7) . ?
C36 C37 1.408(8) . ?
C36 H36 0.9300 . ?
C37 C38 1.361(9) . ?
C37 C41 1.536(8) . ?
C38 C39 1.435(8) . ?
C38 H38 0.9300 . ?
C39 C40 1.407(7) . ?
C39 C45 1.442(9) . ?
C40 O5 1.343(6) . ?
C41 C43 1.501(9) . ?
C41 C42 1.548(11) . ?
C41 C44 1.595(11) . ?
C42 H42A 0.9600 . ?
C42 H42B 0.9600 . ?
C42 H42C 0.9600 . ?
C43 H43A 0.9600 . ?
C43 H43B 0.9600 . ?
C43 H43C 0.9600 . ?
C44 H44A 0.9600 . ?
C44 H44B 0.9600 . ?
C44 H44C 0.9600 . ?
C45 N7 1.275(8) . ?
C45 H45 0.9300 . ?
C46 O6 1.254(6) . ?
C46 N8 1.334(8) . ?
C46 C47 1.492(9) . ?
C47 C52 1.348(10) . ?
C47 C48 1.425(9) . ?
C48 C49 1.362(12) . ?
C48 H48 0.9300 . ?
C49 C50 1.278(16) . ?
C49 H49 0.9300 . ?
C50 C51 1.431(15) . ?
C50 H50 0.9300 . ?
C51 C52 1.417(10) . ?
C51 H51 0.9300 . ?
C52 H52 0.9300 . ?
C53 O7 1.399(6) . ?
C53 H53A 0.9600 . ?
C53 H53B 0.9600 . ?
C53 H53C 0.9600 . ?
C54 O8 1.429(6) . ?
C54 H54A 0.9600 . ?
C54 H54B 0.9600 . ?
C54 H54C 0.9600 . ?
C55 O10 1.259(6) . ?
C55 O9 1.269(6) . ?
C55 C56 1.491(7) . ?
C56 C57 1.366(7) . ?
C56 C61 1.369(9) . ?
C57 C58 1.383(8) . ?
C57 H57 0.9300 . ?
C58 C59 1.349(10) . ?
C58 H58 0.9300 . ?
C59 C60 1.340(11) . ?
C59 H59 0.9300 . ?
C60 C61 1.383(10) . ?
C60 H60 0.9300 . ?
C61 H61 0.9300 . ?
C62 O11 1.258(6) . ?
C62 O12 1.275(6) . ?
C62 C63 1.495(7) . ?
C63 C64 1.384(8) . ?
C63 C68 1.393(8) . ?
C64 C65 1.362(9) . ?
C64 H64 0.9300 . ?
C65 C66 1.391(12) . ?
C65 H65 0.9300 . ?
C66 C67 1.362(12) . ?
C66 H66 0.9300 . ?
C67 C68 1.402(9) . ?
C67 H67 0.9300 . ?
C68 H68 0.9300 . ?
N1 N2 1.391(5) . ?
N2 Ni1 2.010(4) . ?
N3 N4 1.381(5) . ?
N3 Ni2 2.008(4) . ?
N5 N6 1.392(5) . ?
N6 Ni3 1.996(4) . ?
N7 N8 1.379(7) . ?
N7 Ni4 2.009(4) . ?
Ni1 O9 2.027(3) . ?
Ni1 O7 2.044(3) . ?
Ni1 O1 2.064(4) . ?
Ni1 O2 2.083(3) . ?
Ni1 O8 2.087(3) . ?
Ni1 Ni2 2.8899(8) . ?
Ni2 O7 2.012(4) . ?
Ni2 O10 2.015(3) . ?
Ni2 O2 2.057(3) . ?
Ni2 O3 2.065(3) . ?
Ni2 O5 2.202(3) . ?
Ni3 O11 2.015(3) . ?
Ni3 O8 2.025(3) . ?
Ni3 O5 2.045(3) . ?
Ni3 O4 2.051(3) . ?
Ni3 O2 2.207(3) . ?
Ni3 Ni4 2.8746(9) . ?
Ni4 O12 2.048(3) . ?
Ni4 O8 2.058(3) . ?
Ni4 O6 2.073(4) . ?
Ni4 O5 2.074(4) . ?
Ni4 O7 2.082(3) . ?
OW2 H1AA 0.8502 . ?
OW2 H1AB 0.8500 . ?
OW4 H3AA 0.8501 . ?
OW4 H3AB 0.8499 . ?
OW5 H4AA 0.8500 . ?
OW5 H4AB 0.8503 . ?
OW6 H5AA 0.8499 . ?
OW6 H5AB 0.8502 . ?
OW7 H0AA 0.8500 . ?
OW7 H0AB 0.8499 . ?

loop_
_geom_torsion_atom_site_label_1
_geom_torsion_atom_site_label_2
_geom_torsion_atom_site_label_3
_geom_torsion_atom_site_label_4
_geom_torsion
_geom_torsion_site_symmetry_1
_geom_torsion_site_symmetry_2
_geom_torsion_site_symmetry_3
_geom_torsion_site_symmetry_4
_geom_torsion_publ_flag
O1 C1 C2 C3 12.3(7) . . . . ?
N1 C1 C2 C3 -165.7(5) . . . . ?
O1 C1 C2 C7 -166.0(5) . . . . ?
N1 C1 C2 C7 15.9(7) . . . . ?
C7 C2 C3 C4 -1.3(8) . . . . ?
C1 C2 C3 C4 -179.7(5) . . . . ?
C2 C3 C4 C5 1.4(10) . . . . ?
C3 C4 C5 C6 -1.9(10) . . . . ?
C4 C5 C6 C7 2.3(10) . . . . ?
C5 C6 C7 C2 -2.2(9) . . . . ?
C3 C2 C7 C6 1.7(8) . . . . ?
C1 C2 C7 C6 -179.9(5) . . . . ?
N2 C8 C9 C10 167.6(5) . . . . ?
N2 C8 C9 C14 -9.6(8) . . . . ?
C14 C9 C10 C11 0.4(7) . . . . ?
C8 C9 C10 C11 -177.0(4) . . . . ?
C9 C10 C11 C12 1.7(7) . . . . ?
C9 C10 C11 C15 -176.8(4) . . . . ?
C10 C11 C12 C13 -0.9(7) . . . . ?
C15 C11 C12 C13 177.6(4) . . . . ?
C11 C12 C13 C14 -2.2(7) . . . . ?
C11 C12 C13 C19 178.7(4) . . . . ?
C12 C13 C14 O2 -172.1(4) . . . . ?
C19 C13 C14 O2 7.0(7) . . . . ?
C12 C13 C14 C9 4.3(7) . . . . ?
C19 C13 C14 C9 -176.7(4) . . . . ?
C10 C9 C14 O2 173.0(4) . . . . ?
C8 C9 C14 O2 -9.9(7) . . . . ?
C10 C9 C14 C13 -3.4(6) . . . . ?
C8 C9 C14 C13 173.7(4) . . . . ?
C10 C11 C15 C16 -53.9(6) . . . . ?
C12 C11 C15 C16 127.7(5) . . . . ?
C10 C11 C15 C17 65.4(6) . . . . ?
C12 C11 C15 C17 -112.9(5) . . . . ?
C10 C11 C15 C18 -175.2(5) . . . . ?
C12 C11 C15 C18 6.4(7) . . . . ?
C12 C13 C19 N3 -171.8(5) . . . . ?
C14 C13 C19 N3 9.1(8) . . . . ?
O3 C20 C21 C26 -7.7(11) . . . . ?
N4 C20 C21 C26 172.8(9) . . . . ?
O3 C20 C21 C22 175.5(6) . . . . ?
N4 C20 C21 C22 -4.1(9) . . . . ?
C26 C21 C22 C23 3.7(14) . . . . ?
C20 C21 C22 C23 -179.6(7) . . . . ?
C21 C22 C23 C24 1.6(17) . . . . ?
C22 C23 C24 C25 -13(3) . . . . ?
C23 C24 C25 C26 18(3) . . . . ?
C22 C21 C26 C25 1.3(18) . . . . ?
C20 C21 C26 C25 -175.6(10) . . . . ?
C24 C25 C26 C21 -11(3) . . . . ?
O4 C27 C28 C33 167.0(4) . . . . ?
N5 C27 C28 C33 -10.7(6) . . . . ?
O4 C27 C28 C29 -13.2(6) . . . . ?
N5 C27 C28 C29 169.1(4) . . . . ?
C33 C28 C29 C30 0.0(7) . . . . ?
C27 C28 C29 C30 -179.8(5) . . . . ?
C28 C29 C30 C31 -0.4(8) . . . . ?
C29 C30 C31 C32 0.4(9) . . . . ?
C30 C31 C32 C33 0.0(8) . . . . ?
C31 C32 C33 C28 -0.4(7) . . . . ?
C29 C28 C33 C32 0.4(7) . . . . ?
C27 C28 C33 C32 -179.8(4) . . . . ?
N6 C34 C35 C36 -168.8(4) . . . . ?
N6 C34 C35 C40 9.4(7) . . . . ?
C40 C35 C36 C37 -2.1(7) . . . . ?
C34 C35 C36 C37 176.1(4) . . . . ?
C35 C36 C37 C38 0.0(7) . . . . ?
C35 C36 C37 C41 -179.0(5) . . . . ?
C36 C37 C38 C39 -0.2(8) . . . . ?
C41 C37 C38 C39 178.7(5) . . . . ?
C37 C38 C39 C40 2.5(8) . . . . ?
C37 C38 C39 C45 -178.0(5) . . . . ?
C38 C39 C40 O5 171.2(4) . . . . ?
C45 C39 C40 O5 -8.2(8) . . . . ?
C38 C39 C40 C35 -4.5(7) . . . . ?
C45 C39 C40 C35 176.1(5) . . . . ?
C36 C35 C40 O5 -171.4(4) . . . . ?
C34 C35 C40 O5 10.6(7) . . . . ?
C36 C35 C40 C39 4.4(7) . . . . ?
C34 C35 C40 C39 -173.7(4) . . . . ?
C38 C37 C41 C43 -114.8(8) . . . . ?
C36 C37 C41 C43 64.2(8) . . . . ?
C38 C37 C41 C42 123.5(8) . . . . ?
C36 C37 C41 C42 -57.6(8) . . . . ?
C38 C37 C41 C44 4.3(8) . . . . ?
C36 C37 C41 C44 -176.8(6) . . . . ?
C40 C39 C45 N7 -7.9(9) . . . . ?
C38 C39 C45 N7 172.7(5) . . . . ?
O6 C46 C47 C52 -5.7(8) . . . . ?
N8 C46 C47 C52 174.1(6) . . . . ?
O6 C46 C47 C48 172.9(5) . . . . ?
N8 C46 C47 C48 -7.3(8) . . . . ?
C52 C47 C48 C49 1.0(12) . . . . ?
C46 C47 C48 C49 -177.6(8) . . . . ?
C47 C48 C49 C50 -2.7(18) . . . . ?
C48 C49 C50 C51 2(2) . . . . ?
C49 C50 C51 C52 0.9(18) . . . . ?
C48 C47 C52 C51 1.8(12) . . . . ?
C46 C47 C52 C51 -179.6(7) . . . . ?
C50 C51 C52 C47 -2.6(12) . . . . ?
O10 C55 C56 C57 171.8(5) . . . . ?
O9 C55 C56 C57 -6.6(8) . . . . ?
O10 C55 C56 C61 -9.2(9) . . . . ?
O9 C55 C56 C61 172.4(7) . . . . ?
C61 C56 C57 C58 -0.1(10) . . . . ?
C55 C56 C57 C58 178.9(6) . . . . ?
C56 C57 C58 C59 -0.1(11) . . . . ?
C57 C58 C59 C60 -0.4(15) . . . . ?
C58 C59 C60 C61 1.0(18) . . . . ?
C57 C56 C61 C60 0.7(13) . . . . ?
C55 C56 C61 C60 -178.3(9) . . . . ?
C59 C60 C61 C56 -1.2(18) . . . . ?
O11 C62 C63 C64 10.5(7) . . . . ?
O12 C62 C63 C64 -170.4(5) . . . . ?
O11 C62 C63 C68 -171.9(5) . . . . ?
O12 C62 C63 C68 7.2(8) . . . . ?
C68 C63 C64 C65 0.5(9) . . . . ?
C62 C63 C64 C65 178.2(6) . . . . ?
C63 C64 C65 C66 -0.5(10) . . . . ?
C64 C65 C66 C67 -1.2(12) . . . . ?
C65 C66 C67 C68 2.8(12) . . . . ?
C64 C63 C68 C67 1.1(9) . . . . ?
C62 C63 C68 C67 -176.6(6) . . . . ?
C66 C67 C68 C63 -2.8(11) . . . . ?
O1 C1 N1 N2 -0.3(6) . . . . ?
C2 C1 N1 N2 177.7(4) . . . . ?
C9 C8 N2 N1 -177.0(4) . . . . ?
C9 C8 N2 Ni1 0.3(7) . . . . ?
C1 N1 N2 C8 172.2(4) . . . . ?
C1 N1 N2 Ni1 -5.5(5) . . . . ?
C13 C19 N3 N4 176.2(4) . . . . ?
C13 C19 N3 Ni2 4.8(7) . . . . ?
O3 C20 N4 N3 0.3(7) . . . . ?
C21 C20 N4 N3 179.8(4) . . . . ?
C19 N3 N4 C20 -167.9(4) . . . . ?
Ni2 N3 N4 C20 4.7(5) . . . . ?
O4 C27 N5 N6 -0.4(6) . . . . ?
C28 C27 N5 N6 177.2(3) . . . . ?
C35 C34 N6 N5 175.4(4) . . . . ?
C35 C34 N6 Ni3 0.0(7) . . . . ?
C27 N5 N6 C34 -171.1(4) . . . . ?
C27 N5 N6 Ni3 5.0(4) . . . . ?
C39 C45 N7 N8 -176.0(5) . . . . ?
C39 C45 N7 Ni4 -2.5(9) . . . . ?
O6 C46 N8 N7 -0.5(8) . . . . ?
C47 C46 N8 N7 179.7(5) . . . . ?
C45 N7 N8 C46 172.6(5) . . . . ?
Ni4 N7 N8 C46 -2.0(6) . . . . ?
N1 C1 O1 Ni1 5.8(5) . . . . ?
C2 C1 O1 Ni1 -172.2(3) . . . . ?
C13 C14 O2 Ni2 -33.8(6) . . . . ?
C9 C14 O2 Ni2 149.9(3) . . . . ?
C13 C14 O2 Ni1 -148.3(3) . . . . ?
C9 C14 O2 Ni1 35.4(5) . . . . ?
C13 C14 O2 Ni3 91.3(4) . . . . ?
C9 C14 O2 Ni3 -84.9(4) . . . . ?
N4 C20 O3 Ni2 -4.9(7) . . . . ?
C21 C20 O3 Ni2 175.6(4) . . . . ?
N5 C27 O4 Ni3 -4.2(5) . . . . ?
C28 C27 O4 Ni3 178.2(3) . . . . ?
C39 C40 O5 Ni3 147.6(4) . . . . ?
C35 C40 O5 Ni3 -36.8(6) . . . . ?
C39 C40 O5 Ni4 32.0(6) . . . . ?
C35 C40 O5 Ni4 -152.3(3) . . . . ?
C39 C40 O5 Ni2 -88.2(5) . . . . ?
C35 C40 O5 Ni2 87.4(4) . . . . ?
N8 C46 O6 Ni4 2.6(6) . . . . ?
C47 C46 O6 Ni4 -177.6(4) . . . . ?
O10 C55 O9 Ni1 1.2(8) . . . . ?
C56 C55 O9 Ni1 179.4(4) . . . . ?
O9 C55 O10 Ni2 -0.8(8) . . . . ?
C56 C55 O10 Ni2 -179.1(3) . . . . ?
O12 C62 O11 Ni3 8.4(8) . . . . ?
C63 C62 O11 Ni3 -172.5(3) . . . . ?
O11 C62 O12 Ni4 -6.6(8) . . . . ?
C63 C62 O12 Ni4 174.3(3) . . . . ?
